data_2212599
loop_
_publ_author_name
'Zhong-Hua Luo'
'Shan Liu'
'Shui-Ping Deng'
'Hong-Jun Zhu'
'Hong-Sheng Jia'

_publ_section_title
;
 2-(4-Fluorophenoxy)-<i>N</i>-methylacetamide
;
_journal_coeditor_code HK2190
_journal_issue 3
_journal_name_full 'Acta Crystallographica Section E'
_journal_page_first o1099
_journal_page_last o1100
_journal_paper_doi 10.1107/S1600536807003376
_journal_volume 63
_journal_year 2007
_chemical_formula_iupac 'C9 H10 F N O2'
_chemical_formula_moiety 'C9 H10 F N O2'
_chemical_formula_sum 'C9 H10 F N O2'
_chemical_formula_weight 183.18
_chemical_name_systematic
;
2-(4-fluorophenoxy)-N-methylacetamide
;
_space_group_IT_number 14
_symmetry_cell_setting monoclinic
_symmetry_space_group_name_Hall '-P 2ybc'
_symmetry_space_group_name_H-M 'P 1 21/c 1'
_atom_sites_solution_hydrogens geom
_atom_sites_solution_primary direct
_atom_sites_solution_secondary difmap
_audit_creation_method SHELXL-97
_cell_angle_alpha 90.00
_cell_angle_beta 90.16(3)
_cell_angle_gamma 90.00
_cell_formula_units_Z 8
_cell_length_a 7.6070(15)
_cell_length_b 15.623(3)
_cell_length_c 15.306(3)
_cell_measurement_reflns_used 25
_cell_measurement_temperature 298(2)
_cell_measurement_theta_max 13
_cell_measurement_theta_min 10
_cell_volume 1819.0(6)
_computing_cell_refinement 'CAD-4 Software'
_computing_data_collection 'CAD-4 Software (Enraf--Nonius, 1985)'
_computing_data_reduction 'XCAD4 (Harms & Wocadlo, 1995)'
_computing_molecular_graphics 'SHELXTL (Bruker, 2000)'
_computing_publication_material SHELXTL
_computing_structure_refinement 'SHELXL97 (Sheldrick, 1997)'
_computing_structure_solution 'SHELXS97 (Sheldrick, 1997)'
_diffrn_ambient_temperature 298(2)
_diffrn_measured_fraction_theta_full 0.999
_diffrn_measured_fraction_theta_max 0.999
_diffrn_measurement_device_type 'Enraf--Nonius CAD-4'
_diffrn_measurement_method \w/2\q
_diffrn_radiation_monochromator graphite
_diffrn_radiation_source 'fine-focus sealed tube'
_diffrn_radiation_type MoK\a
_diffrn_radiation_wavelength 0.71073
_diffrn_reflns_av_R_equivalents 0.0000
_diffrn_reflns_av_sigmaI/netI 0.0550
_diffrn_reflns_limit_h_max 9
_diffrn_reflns_limit_h_min -9
_diffrn_reflns_limit_k_max 19
_diffrn_reflns_limit_k_min 0
_diffrn_reflns_limit_l_max 18
_diffrn_reflns_limit_l_min 0
_diffrn_reflns_number 3556
_diffrn_reflns_theta_full 25.97
_diffrn_reflns_theta_max 25.97
_diffrn_reflns_theta_min 1.86
_diffrn_standards_decay_% 0
_diffrn_standards_interval_count 200
_diffrn_standards_number 3
_exptl_absorpt_coefficient_mu 0.108
_exptl_absorpt_correction_T_max 0.9693
_exptl_absorpt_correction_T_min 0.9283
_exptl_absorpt_correction_type psi-scan
_exptl_absorpt_process_details '(North <i>et al.</i>,  1968)'
_exptl_crystal_colour colorless
_exptl_crystal_density_diffrn 1.338
_exptl_crystal_density_method 'not measured'
_exptl_crystal_description block
_exptl_crystal_F_000 768
_exptl_crystal_size_max 0.30
_exptl_crystal_size_mid 0.20
_exptl_crystal_size_min 0.10
_refine_diff_density_max 0.214
_refine_diff_density_min -0.229
_refine_ls_extinction_method none
_refine_ls_goodness_of_fit_ref 1.015
_refine_ls_hydrogen_treatment constr
_refine_ls_matrix_type full
_refine_ls_number_parameters 235
_refine_ls_number_reflns 3556
_refine_ls_number_restraints 0
_refine_ls_restrained_S_all 1.015
_refine_ls_R_factor_all 0.1279
_refine_ls_R_factor_gt 0.0697
_refine_ls_shift/su_max 0.000
_refine_ls_shift/su_mean 0.000
_refine_ls_structure_factor_coef Fsqd
_refine_ls_weighting_details 'calc w=1/[\s^2^(Fo^2^)+(0.09P)^2^] where P=(Fo^2^+2Fc^2^)/3'
_refine_ls_weighting_scheme calc
_refine_ls_wR_factor_gt 0.1670
_refine_ls_wR_factor_ref 0.1940
_reflns_number_gt 1864
_reflns_number_total 3556
_reflns_threshold_expression I>2\s(I)
_cod_data_source_file hk2190.cif
_cod_data_source_block I
_cod_original_sg_symbol_H-M 'P 21/c'
_cod_database_code 2212599
_cod_database_fobs_code 2212599

loop_
_symmetry_equiv_pos_as_xyz
'x, y, z'
'-x, y+1/2, -z+1/2'
'-x, -y, -z'
'x, -y-1/2, z-1/2'

loop_
_atom_site_type_symbol
_atom_site_label
_atom_site_fract_x
_atom_site_fract_y
_atom_site_fract_z
_atom_site_U_iso_or_equiv
_atom_site_adp_type
_atom_site_calc_flag
_atom_site_refinement_flags
_atom_site_occupancy
F F1 0.7190(4) 0.0100(2) 0.4820(2) 0.1420(12) Uani d . 1
O O1 0.9867(3) 0.24187(15) 0.71760(14) 0.0633(7) Uani d . 1
O O2 0.7856(3) 0.44958(15) 0.69072(16) 0.0714(7) Uani d . 1
N N1 0.6977(3) 0.33435(18) 0.76973(16) 0.0571(7) Uani d . 1
H H1A 0.7233 0.2831 0.7860 0.068 Uiso calc R 1
C C1 0.7831(6) 0.0689(3) 0.5403(3) 0.0916(14) Uani d . 1
C C2 0.8676(6) 0.0405(3) 0.6145(3) 0.0906(13) Uani d . 1
H H2A 0.8810 -0.0177 0.6254 0.109 Uiso calc R 1
C C3 0.9319(5) 0.1008(2) 0.6723(3) 0.0718(11) Uani d . 1
H H3A 0.9873 0.0830 0.7234 0.086 Uiso calc R 1
C C4 0.9151(4) 0.1874(2) 0.6552(2) 0.0561(9) Uani d . 1
C C5 0.8302(5) 0.2139(3) 0.5798(2) 0.0685(10) Uani d . 1
H H5A 0.8161 0.2720 0.5683 0.082 Uiso calc R 1
C C6 0.7662(5) 0.1535(3) 0.5217(2) 0.0839(13) Uani d . 1
H H6A 0.7118 0.1708 0.4702 0.101 Uiso calc R 1
C C7 0.9846(4) 0.3310(2) 0.7002(2) 0.0650(10) Uani d . 1
H H7A 1.0128 0.3397 0.6391 0.078 Uiso calc R 1
H H7B 1.0765 0.3579 0.7346 0.078 Uiso calc R 1
C C8 0.8097(4) 0.3763(2) 0.7198(2) 0.0532(8) Uani d . 1
C C9 0.5318(5) 0.3721(2) 0.7982(2) 0.0702(10) Uani d . 1
H H9A 0.4688 0.3316 0.8334 0.105 Uiso calc R 1
H H9B 0.4622 0.3870 0.7480 0.105 Uiso calc R 1
H H9C 0.5553 0.4227 0.8320 0.105 Uiso calc R 1
F F2 0.1365(3) 0.17462(14) 0.40790(15) 0.0873(7) Uani d . 1
O O3 0.3832(3) 0.45673(14) 0.58358(14) 0.0611(6) Uani d . 1
O O4 0.3031(3) 0.67419(16) 0.64043(16) 0.0712(7) Uani d . 1
N N2 0.4978(3) 0.57710(18) 0.69226(17) 0.0578(7) Uani d . 1
H H2B 0.5391 0.5262 0.6866 0.069 Uiso calc R 1
C C10 0.1956(5) 0.2462(2) 0.4502(2) 0.0585(9) Uani d . 1
C C11 0.3168(5) 0.2360(2) 0.5167(2) 0.0625(9) Uani d . 1
H H11A 0.3572 0.1819 0.5324 0.075 Uiso calc R 1
C C12 0.3758(5) 0.3077(2) 0.5590(2) 0.0586(9) Uani d . 1
H H12A 0.4580 0.3021 0.6037 0.070 Uiso calc R 1
C C13 0.3159(4) 0.3882(2) 0.53679(19) 0.0487(8) Uani d . 1
C C14 0.1940(4) 0.3972(2) 0.46881(19) 0.0537(8) Uani d . 1
H H14A 0.1537 0.4511 0.4524 0.064 Uiso calc R 1
C C15 0.1345(4) 0.3246(2) 0.4264(2) 0.0605(9) Uani d . 1
H H15A 0.0524 0.3294 0.3815 0.073 Uiso calc R 1
C C16 0.3009(4) 0.5382(2) 0.5739(2) 0.0549(8) Uani d . 1
H H16A 0.1751 0.5320 0.5817 0.066 Uiso calc R 1
H H16B 0.3211 0.5594 0.5152 0.066 Uiso calc R 1
C C17 0.3705(4) 0.6021(2) 0.6389(2) 0.0532(8) Uani d . 1
C C18 0.5712(5) 0.6320(2) 0.7601(2) 0.0732(11) Uani d . 1
H H18A 0.6623 0.6017 0.7908 0.110 Uiso calc R 1
H H18B 0.4802 0.6478 0.8004 0.110 Uiso calc R 1
H H18C 0.6195 0.6826 0.7340 0.110 Uiso calc R 1

loop_
_atom_site_aniso_label
_atom_site_aniso_U_11
_atom_site_aniso_U_22
_atom_site_aniso_U_33
_atom_site_aniso_U_12
_atom_site_aniso_U_13
_atom_site_aniso_U_23
F1 0.150(3) 0.147(3) 0.128(2) 0.006(2) -0.036(2) -0.058(2)
O1 0.0614(15) 0.0634(16) 0.0652(14) 0.0081(12) -0.0061(12) 0.0062(12)
O2 0.0737(16) 0.0606(15) 0.0799(16) 0.0061(13) 0.0080(13) 0.0232(13)
N1 0.0578(17) 0.0590(17) 0.0544(15) 0.0046(14) 0.0055(14) 0.0116(13)
C1 0.088(3) 0.099(4) 0.088(3) 0.005(3) -0.007(3) -0.031(3)
C2 0.101(3) 0.072(3) 0.098(3) 0.008(3) -0.004(3) -0.008(3)
C3 0.074(3) 0.071(3) 0.070(2) 0.010(2) -0.005(2) 0.008(2)
C4 0.0452(18) 0.069(2) 0.0536(18) 0.0077(17) 0.0050(16) 0.0067(17)
C5 0.061(2) 0.083(3) 0.061(2) 0.015(2) 0.0049(19) 0.009(2)
C6 0.077(3) 0.117(4) 0.057(2) 0.013(3) -0.010(2) -0.006(2)
C7 0.054(2) 0.071(3) 0.070(2) -0.0001(18) -0.0013(18) 0.0089(19)
C8 0.0518(19) 0.058(2) 0.0503(17) -0.0016(16) -0.0016(16) 0.0051(16)
C9 0.065(2) 0.085(3) 0.061(2) 0.011(2) 0.0103(19) 0.0112(19)
F2 0.0951(16) 0.0712(14) 0.0954(16) -0.0074(12) -0.0110(13) -0.0246(12)
O3 0.0623(14) 0.0591(14) 0.0619(14) 0.0113(12) -0.0176(11) -0.0135(11)
O4 0.0731(16) 0.0591(15) 0.0812(16) 0.0155(13) -0.0151(13) -0.0187(13)
N2 0.0569(17) 0.0600(17) 0.0564(16) 0.0036(14) -0.0042(14) -0.0116(14)
C10 0.061(2) 0.056(2) 0.059(2) -0.0063(17) 0.0036(17) -0.0172(17)
C11 0.073(2) 0.052(2) 0.063(2) 0.0102(18) -0.0005(19) -0.0026(17)
C12 0.066(2) 0.061(2) 0.0492(17) 0.0107(18) -0.0070(16) -0.0010(17)
C13 0.0486(18) 0.056(2) 0.0411(16) 0.0002(16) 0.0014(15) -0.0073(15)
C14 0.054(2) 0.059(2) 0.0476(17) 0.0014(16) -0.0039(16) -0.0022(16)
C15 0.058(2) 0.070(2) 0.0531(19) 0.0010(18) -0.0085(16) -0.0088(18)
C16 0.0548(19) 0.052(2) 0.0578(19) 0.0064(16) -0.0045(16) -0.0082(16)
C17 0.0466(18) 0.059(2) 0.0541(18) 0.0012(16) 0.0010(16) -0.0105(16)
C18 0.068(2) 0.081(3) 0.070(2) 0.005(2) -0.017(2) -0.019(2)

loop_
_atom_type_symbol
_atom_type_description
_atom_type_scat_dispersion_real
_atom_type_scat_dispersion_imag
_atom_type_scat_source
C C 0.0033 0.0016 'International Tables Vol C Tables 4.2.6.8 and 6.1.1.4'
H H 0.0000 0.0000 'International Tables Vol C Tables 4.2.6.8 and 6.1.1.4'
N N 0.0061 0.0033 'International Tables Vol C Tables 4.2.6.8 and 6.1.1.4'
O O 0.0106 0.0060 'International Tables Vol C Tables 4.2.6.8 and 6.1.1.4'
F F 0.0171 0.0103 'International Tables Vol C Tables 4.2.6.8 and 6.1.1.4'

loop_
_geom_angle_atom_site_label_1
_geom_angle_atom_site_label_2
_geom_angle_atom_site_label_3
_geom_angle
_geom_angle_publ_flag
C4 O1 C7 117.9(3) yes
C8 N1 C9 122.1(3) yes
C8 N1 H1A 118.9 ?
C9 N1 H1A 118.9 ?
C6 C1 F1 118.9(5) yes
C6 C1 C2 122.0(4) ?
F1 C1 C2 119.0(5) yes
C1 C2 C3 118.1(4) ?
C1 C2 H2A 120.9 ?
C3 C2 H2A 120.9 ?
C2 C3 C4 120.9(4) ?
C2 C3 H3A 119.5 ?
C4 C3 H3A 119.5 ?
C3 C4 C5 119.6(4) ?
C3 C4 O1 115.7(3) yes
C5 C4 O1 124.8(3) yes
C6 C5 C4 119.6(4) ?
C6 C5 H5A 120.2 ?
C4 C5 H5A 120.2 ?
C1 C6 C5 119.8(4) ?
C1 C6 H6A 120.1 ?
C5 C6 H6A 120.1 ?
O1 C7 C8 115.1(3) yes
O1 C7 H7A 108.5 ?
C8 C7 H7A 108.5 ?
O1 C7 H7B 108.5 ?
C8 C7 H7B 108.5 ?
H7A C7 H7B 107.5 ?
O2 C8 N1 124.7(3) yes
O2 C8 C7 118.8(3) yes
N1 C8 C7 116.4(3) yes
N1 C9 H9A 109.5 ?
N1 C9 H9B 109.5 ?
H9A C9 H9B 109.5 ?
N1 C9 H9C 109.5 ?
H9A C9 H9C 109.5 ?
H9B C9 H9C 109.5 ?
C13 O3 C16 118.3(2) yes
C17 N2 C18 123.0(3) yes
C17 N2 H2B 118.5 ?
C18 N2 H2B 118.5 ?
C15 C10 F2 119.8(3) yes
C15 C10 C11 121.9(3) ?
F2 C10 C11 118.2(3) yes
C12 C11 C10 118.1(3) ?
C12 C11 H11A 120.9 ?
C10 C11 H11A 120.9 ?
C11 C12 C13 121.5(3) ?
C11 C12 H12A 119.3 ?
C13 C12 H12A 119.3 ?
C12 C13 O3 117.1(3) yes
C12 C13 C14 119.5(3) ?
O3 C13 C14 123.4(3) yes
C15 C14 C13 118.8(3) ?
C15 C14 H14A 120.6 ?
C13 C14 H14A 120.6 ?
C10 C15 C14 120.1(3) ?
C10 C15 H15A 119.9 ?
C14 C15 H15A 119.9 ?
O3 C16 C17 111.7(3) yes
O3 C16 H16A 109.3 ?
C17 C16 H16A 109.3 ?
O3 C16 H16B 109.3 ?
C17 C16 H16B 109.3 ?
H16A C16 H16B 107.9 ?
O4 C17 N2 124.0(3) yes
O4 C17 C16 118.1(3) yes
N2 C17 C16 117.9(3) yes
N2 C18 H18A 109.5 ?
N2 C18 H18B 109.5 ?
H18A C18 H18B 109.5 ?
N2 C18 H18C 109.5 ?
H18A C18 H18C 109.5 ?
H18B C18 H18C 109.5 ?

loop_
_geom_bond_atom_site_label_1
_geom_bond_atom_site_label_2
_geom_bond_distance
_geom_bond_publ_flag
F1 C1 1.370(5) yes
O1 C4 1.390(4) yes
O1 C7 1.417(4) yes
O2 C8 1.242(4) yes
N1 C8 1.321(4) yes
N1 C9 1.461(4) yes
N1 H1A 0.8600 ?
C1 C6 1.358(6) ?
C1 C2 1.377(6) ?
C2 C3 1.381(6) ?
C2 H2A 0.9300 ?
C3 C4 1.384(5) ?
C3 H3A 0.9300 ?
C4 C5 1.384(5) ?
C5 C6 1.384(5) ?
C5 H5A 0.9300 ?
C6 H6A 0.9300 ?
C7 C8 1.537(5) ?
C7 H7A 0.9700 ?
C7 H7B 0.9700 ?
C9 H9A 0.9600 ?
C9 H9B 0.9600 ?
C9 H9C 0.9600 ?
F2 C10 1.368(4) yes
O3 C13 1.385(4) yes
O3 C16 1.427(4) yes
O4 C17 1.238(4) yes
N2 C17 1.324(4) yes
N2 C18 1.457(4) yes
N2 H2B 0.8600 ?
C10 C15 1.359(5) ?
C10 C11 1.381(5) ?
C11 C12 1.369(4) ?
C11 H11A 0.9300 ?
C12 C13 1.380(4) ?
C12 H12A 0.9300 ?
C13 C14 1.399(4) ?
C14 C15 1.383(4) ?
C14 H14A 0.9300 ?
C15 H15A 0.9300 ?
C16 C17 1.504(4) ?
C16 H16A 0.9700 ?
C16 H16B 0.9700 ?
C18 H18A 0.9600 ?
C18 H18B 0.9600 ?
C18 H18C 0.9600 ?

loop_
_geom_hbond_atom_site_label_D
_geom_hbond_atom_site_label_H
_geom_hbond_atom_site_label_A
_geom_hbond_site_symmetry_A
_geom_hbond_distance_DH
_geom_hbond_distance_HA
_geom_hbond_distance_DA
_geom_hbond_angle_DHA
_geom_hbond_publ_flag
N1 H1A O1 . 0.8600 2.3500 2.751(3) 109.00 yes
N1 H1A O4 2_646 0.8600 2.0500 2.855(4) 155.00 yes
N2 H2B O2 . 0.8600 2.2300 2.960(3) 143.00 yes
N2 H2B O3 . 0.8600 2.2500 2.656(3) 109.00 yes
C2 H2A F2 3_656 0.9300 2.5100 3.378(5) 156.00 yes

loop_
_geom_torsion_atom_site_label_1
_geom_torsion_atom_site_label_2
_geom_torsion_atom_site_label_3
_geom_torsion_atom_site_label_4
_geom_torsion
C6 C1 C2 C3 1.8(7)
F1 C1 C2 C3 179.7(4)
C1 C2 C3 C4 -1.3(6)
C2 C3 C4 C5 1.1(5)
C2 C3 C4 O1 -179.3(3)
C7 O1 C4 C3 175.4(3)
C7 O1 C4 C5 -5.0(4)
C3 C4 C5 C6 -1.3(5)
O1 C4 C5 C6 179.1(3)
F1 C1 C6 C5 -180.0(4)
C2 C1 C6 C5 -2.1(7)
C4 C5 C6 C1 1.8(6)
C4 O1 C7 C8 81.4(4)
C9 N1 C8 O2 -1.6(5)
C9 N1 C8 C7 175.9(3)
O1 C7 C8 O2 -166.0(3)
O1 C7 C8 N1 16.3(4)
C15 C10 C11 C12 -0.1(5)
F2 C10 C11 C12 -180.0(3)
C10 C11 C12 C13 0.4(5)
C11 C12 C13 O3 179.8(3)
C11 C12 C13 C14 -0.9(5)
C16 O3 C13 C12 -168.4(3)
C16 O3 C13 C14 12.4(4)
C12 C13 C14 C15 1.0(5)
O3 C13 C14 C15 -179.8(3)
F2 C10 C15 C14 -179.9(3)
C11 C10 C15 C14 0.3(5)
C13 C14 C15 C10 -0.7(5)
C13 O3 C16 C17 171.1(2)
C18 N2 C17 O4 1.0(5)
C18 N2 C17 C16 -177.6(3)
O3 C16 C17 O4 -176.2(3)
O3 C16 C17 N2 2.4(4)

loop_
_cod_related_entry_id
_cod_related_entry_database
_cod_related_entry_code
1 ChemSpider 24737109
